data_2223745
loop_
_publ_author_name
'Zhang, Zhenfeng'
'Wang, Jiange'
'Zhang, Guisheng'

_publ_section_title
;
 <i>trans</i>-4,5-Dihydroxy-1,3-bis(4-methoxyphenyl)imidazolidine-2-thione
;
_journal_coeditor_code FL2268
_journal_issue 11
_journal_name_full 'Acta Crystallographica Section E'
_journal_page_first o2827
_journal_paper_doi 10.1107/S1600536809042779
_journal_volume 65
_journal_year 2009
_chemical_formula_iupac 'C17 H18 N2 O4 S'
_chemical_formula_moiety 'C17 H18 N2 O4 S'
_chemical_formula_sum 'C17 H18 N2 O4 S'
_chemical_formula_weight 346.39
_chemical_name_systematic
;
<i>trans</i>-4,5-Dihydroxy-1,3-bis(4-methoxyphenyl)imidazolidine-2-thione
;
_space_group_IT_number 14
_symmetry_cell_setting monoclinic
_symmetry_space_group_name_Hall '-P 2ybc'
_symmetry_space_group_name_H-M 'P 1 21/c 1'
_atom_sites_solution_hydrogens geom
_atom_sites_solution_primary direct
_atom_sites_solution_secondary difmap
_audit_creation_method SHELXL-97
_cell_angle_alpha 90.00
_cell_angle_beta 93.8150(10)
_cell_angle_gamma 90.00
_cell_formula_units_Z 4
_cell_length_a 13.9807(12)
_cell_length_b 12.1789(11)
_cell_length_c 10.0958(9)
_cell_measurement_reflns_used 4930
_cell_measurement_temperature 294(2)
_cell_measurement_theta_max 26.89
_cell_measurement_theta_min 2.62
_cell_volume 1715.2(3)
_computing_cell_refinement 'SAINT (Bruker, 1997)'
_computing_data_collection 'SMART (Bruker, 1997)'
_computing_data_reduction 'SAINT (Bruker, 1997)'
_computing_molecular_graphics 'SHELXTL (Sheldrick, 2008)'
_computing_publication_material 'SHELXTL (Sheldrick, 2008)'
_computing_structure_refinement 'SHELXL97 (Sheldrick, 2008)'
_computing_structure_solution 'SHELXS97 (Sheldrick, 2008)'
_diffrn_ambient_temperature 294(2)
_diffrn_measured_fraction_theta_full 0.996
_diffrn_measured_fraction_theta_max 0.996
_diffrn_measurement_device_type 'Bruker SMART CCD'
_diffrn_measurement_method 'phi and omega scans'
_diffrn_radiation_monochromator graphite
_diffrn_radiation_source 'fine-focus sealed tube'
_diffrn_radiation_type MoK\a
_diffrn_radiation_wavelength 0.71073
_diffrn_reflns_av_R_equivalents 0.0187
_diffrn_reflns_av_sigmaI/netI 0.0161
_diffrn_reflns_limit_h_max 16
_diffrn_reflns_limit_h_min -16
_diffrn_reflns_limit_k_max 14
_diffrn_reflns_limit_k_min -14
_diffrn_reflns_limit_l_max 11
_diffrn_reflns_limit_l_min -12
_diffrn_reflns_number 12720
_diffrn_reflns_theta_full 25.49
_diffrn_reflns_theta_max 25.49
_diffrn_reflns_theta_min 2.62
_exptl_absorpt_coefficient_mu 0.212
_exptl_absorpt_correction_T_max 0.9311
_exptl_absorpt_correction_T_min 0.9035
_exptl_absorpt_correction_type multi-scan
_exptl_absorpt_process_details '(SADABS; Sheldrick, 2003)'
_exptl_crystal_colour colorless
_exptl_crystal_density_diffrn 1.341
_exptl_crystal_density_method 'not measured'
_exptl_crystal_description block
_exptl_crystal_F_000 728
_exptl_crystal_size_max 0.49
_exptl_crystal_size_mid 0.35
_exptl_crystal_size_min 0.34
_refine_diff_density_max 0.410
_refine_diff_density_min -0.599
_refine_ls_extinction_method none
_refine_ls_goodness_of_fit_ref 1.031
_refine_ls_hydrogen_treatment constr
_refine_ls_matrix_type full
_refine_ls_number_parameters 244
_refine_ls_number_reflns 3179
_refine_ls_number_restraints 10
_refine_ls_restrained_S_all 1.030
_refine_ls_R_factor_all 0.0495
_refine_ls_R_factor_gt 0.0409
_refine_ls_shift/su_max 0.001
_refine_ls_shift/su_mean 0.000
_refine_ls_structure_factor_coef Fsqd
_refine_ls_weighting_details 'calc w=1/[\s^2^(Fo^2^)+(0.0522P)^2^+0.7510P] where P=(Fo^2^+2Fc^2^)/3'
_refine_ls_weighting_scheme calc
_refine_ls_wR_factor_gt 0.1043
_refine_ls_wR_factor_ref 0.1122
_reflns_number_gt 2654
_reflns_number_total 3179
_reflns_threshold_expression >2sigma(I)
_cod_data_source_file fl2268.cif
_cod_data_source_block I
_cod_depositor_comments
;
The following automatic conversions were performed:
'_symmetry_cell_setting' value 'Monoclinic' changed to 'monoclinic'
according to '/home/saulius/struct/CIF-dictionaries/cif_core.dic'
dictionary named 'cif_core.dic' version 2.4.1 from 2010-06-29.

Automatic conversion script
Id: cif_fix_enum 1527 2010-12-29 10:47:43Z saulius 

The following automatic conversions were performed:

'_symmetry_cell_setting' value 'Monoclinic' changed to 'monoclinic'
according to /home/saulius/struct/CIF-dictionaries/cif_core.dic
dictionary named 'cif_core.dic' version 2.4.1 from 2010-06-29.

Automatic conversion script
Id: cif_fix_values 1715 2011-07-08 13:25:40Z adriana 
;
_cod_original_sg_symbol_H-M P2(1)/c
_cod_database_code 2223745
_cod_database_fobs_code 2223745

loop_
_symmetry_equiv_pos_as_xyz
'x, y, z'
'-x, y+1/2, -z+1/2'
'-x, -y, -z'
'x, -y-1/2, z-1/2'

loop_
_atom_site_type_symbol
_atom_site_label
_atom_site_fract_x
_atom_site_fract_y
_atom_site_fract_z
_atom_site_U_iso_or_equiv
_atom_site_adp_type
_atom_site_calc_flag
_atom_site_refinement_flags
_atom_site_occupancy
_atom_site_disorder_assembly
_atom_site_disorder_group
N N2 0.1894(5) 0.8182(5) 0.8627(11) 0.0376(14) Uani d PD 0.746(2) A 1
C C10 0.2878(3) 0.8426(4) 0.8958(3) 0.0387(8) Uani d P 0.746(2) A 1
C C11 0.3522(2) 0.8265(2) 0.7987(3) 0.0538(7) Uani d P 0.746(2) A 1
H H11 0.3295 0.8116 0.7119 0.065 Uiso calc PR 0.746(2) A 1
C C12 0.4492(2) 0.8325(3) 0.8299(3) 0.0644(8) Uani d P 0.746(2) A 1
H H12 0.4920 0.8229 0.7640 0.077 Uiso calc PR 0.746(2) A 1
C C13 0.4833(2) 0.8528(2) 0.9598(3) 0.0532(7) Uani d P 0.746(2) A 1
C C14 0.4205(2) 0.8754(3) 1.0555(3) 0.0542(8) Uani d P 0.746(2) A 1
H H14 0.4432 0.8936 1.1413 0.065 Uiso calc PR 0.746(2) A 1
C C15 0.3222(2) 0.8705(2) 1.0222(3) 0.0480(7) Uani d P 0.746(2) A 1
H H15 0.2793 0.8863 1.0862 0.058 Uiso calc PR 0.746(2) A 1
C C17 0.6212(9) 0.861(2) 1.1138(17) 0.0922(15) Uani d PD 0.746(2) A 1
H H17A 0.5976 0.9264 1.1523 0.138 Uiso calc PR 0.746(2) A 1
H H17B 0.6898 0.8640 1.1139 0.138 Uiso calc PR 0.746(2) A 1
H H17C 0.6031 0.7982 1.1648 0.138 Uiso calc PR 0.746(2) A 1
O O4 0.58130(14) 0.8499(2) 0.9808(3) 0.0785(7) Uani d PD 0.746(2) A 1
N N2' 0.1897(16) 0.8218(15) 0.883(4) 0.0376(14) Uani d PD 0.254(2) A 2
C C10' 0.2843(11) 0.8530(16) 0.9341(14) 0.0387(8) Uani d PD 0.254(2) A 2
C C11' 0.3624(6) 0.8085(8) 0.8804(9) 0.0538(7) Uani d PD 0.254(2) A 2
H H11' 0.3560 0.7707 0.8003 0.065 Uiso calc PR 0.254(2) A 2
C C12' 0.4518(7) 0.8206(10) 0.9478(12) 0.0644(8) Uani d PD 0.254(2) A 2
H H12' 0.5064 0.7924 0.9123 0.077 Uiso calc PR 0.254(2) A 2
C C13' 0.4586(7) 0.8747(9) 1.0675(13) 0.0532(7) Uani d P 0.254(2) A 2
C C14' 0.3778(6) 0.9179(8) 1.1206(9) 0.0542(8) Uani d P 0.254(2) A 2
H H14' 0.3837 0.9566 1.2001 0.065 Uiso calc PR 0.254(2) A 2
C C15' 0.2897(7) 0.9037(8) 1.0563(9) 0.0480(7) Uani d PD 0.254(2) A 2
H H15' 0.2345 0.9277 1.0941 0.058 Uiso calc PR 0.254(2) A 2
C C17' 0.629(3) 0.854(7) 1.100(6) 0.0922(15) Uani d PD 0.254(2) A 2
H H17D 0.6417 0.7791 1.1256 0.138 Uiso calc PR 0.254(2) A 2
H H17E 0.6805 0.8998 1.1347 0.138 Uiso calc PR 0.254(2) A 2
H H17F 0.6243 0.8588 1.0044 0.138 Uiso calc PR 0.254(2) A 2
O O4' 0.5427(4) 0.8885(6) 1.1491(8) 0.0785(7) Uani d PD 0.254(2) A 2
S S1 0.12664(3) 1.02415(4) 0.81566(5) 0.04968(17) Uani d . 1 A .
O O1 0.06318(10) 0.66792(11) 0.68364(12) 0.0507(4) Uani d . 1 A .
H H1 0.0227 0.6199 0.6696 0.076 Uiso calc R 1 . .
O O2 0.15350(10) 0.68187(11) 1.02357(12) 0.0498(3) Uani d . 1 . .
H H2 0.1261 0.7311 1.0616 0.075 Uiso calc R 1 . .
O O3 -0.33055(13) 0.9381(2) 0.6034(2) 0.1059(6) Uani d . 1 . .
N N1 0.03525(10) 0.82649(12) 0.81002(15) 0.0404(3) Uani d . 1 A .
C C1 0.11643(11) 0.88826(14) 0.83077(16) 0.0368(4) Uani d D 1 . .
C C2 0.05733(13) 0.70931(15) 0.81329(17) 0.0409(4) Uani d . 1 . .
H H2A 0.0101 0.6685 0.8611 0.049 Uiso calc R 1 A .
C C3 0.15534(13) 0.70725(14) 0.88879(17) 0.0405(4) Uani d D 1 A .
H H3 0.1963 0.6541 0.8466 0.049 Uiso calc R 1 B 1
C C4 -0.05667(12) 0.86336(15) 0.75615(17) 0.0402(4) Uani d . 1 . .
C C5 -0.06968(13) 0.90132(16) 0.62842(18) 0.0446(4) Uani d . 1 A .
H H5 -0.0168 0.9098 0.5782 0.054 Uiso calc R 1 . .
C C6 -0.16006(14) 0.92724(17) 0.5726(2) 0.0509(5) Uani d . 1 . .
H H6 -0.1680 0.9526 0.4857 0.061 Uiso calc R 1 A .
C C7 -0.23823(14) 0.9148(2) 0.6480(2) 0.0602(6) Uani d . 1 A .
C C8 -0.22540(15) 0.8775(2) 0.7771(2) 0.0737(7) Uani d . 1 . .
H H8 -0.2782 0.8698 0.8277 0.088 Uiso calc R 1 A .
C C9 -0.13567(14) 0.8517(2) 0.8319(2) 0.0601(6) Uani d . 1 A .
H H9 -0.1277 0.8267 0.9190 0.072 Uiso calc R 1 . .
C C16 -0.34805(19) 0.9682(3) 0.4689(3) 0.1059(6) Uani d . 1 . .
H H16A -0.3167 1.0367 0.4531 0.159 Uiso calc R 1 . .
H H16B -0.4158 0.9761 0.4489 0.159 Uiso calc R 1 . .
H H16C -0.3235 0.9124 0.4132 0.159 Uiso calc R 1 . .

loop_
_atom_site_aniso_label
_atom_site_aniso_U_11
_atom_site_aniso_U_22
_atom_site_aniso_U_33
_atom_site_aniso_U_12
_atom_site_aniso_U_13
_atom_site_aniso_U_23
N2 0.0346(8) 0.0367(9) 0.041(4) -0.0025(6) -0.0037(13) 0.0023(13)
C10 0.0363(11) 0.0352(15) 0.044(3) 0.0000(9) -0.0051(17) -0.0031(18)
C11 0.0475(14) 0.0643(16) 0.0496(16) -0.0027(12) 0.0039(14) -0.0145(15)
C12 0.0405(14) 0.076(2) 0.0784(19) -0.0006(13) 0.0130(14) -0.0227(17)
C13 0.0337(15) 0.0461(15) 0.0786(19) -0.0015(11) -0.0059(14) 0.0030(14)
C14 0.0476(19) 0.0632(18) 0.0502(17) -0.0093(16) -0.0092(14) 0.0047(13)
C15 0.0443(17) 0.0579(19) 0.0419(16) -0.0056(13) 0.0029(12) -0.0013(12)
C17 0.052(3) 0.098(4) 0.122(5) -0.017(2) -0.030(2) 0.028(3)
O4 0.0357(10) 0.0820(15) 0.1161(19) -0.0034(10) -0.0094(11) 0.0010(13)
N2' 0.0346(8) 0.0367(9) 0.041(4) -0.0025(6) -0.0037(13) 0.0023(13)
C10' 0.0363(11) 0.0352(15) 0.044(3) 0.0000(9) -0.0051(17) -0.0031(18)
C11' 0.0475(14) 0.0643(16) 0.0496(16) -0.0027(12) 0.0039(14) -0.0145(15)
C12' 0.0405(14) 0.076(2) 0.0784(19) -0.0006(13) 0.0130(14) -0.0227(17)
C13' 0.0337(15) 0.0461(15) 0.0786(19) -0.0015(11) -0.0059(14) 0.0030(14)
C14' 0.0476(19) 0.0632(18) 0.0502(17) -0.0093(16) -0.0092(14) 0.0047(13)
C15' 0.0443(17) 0.0579(19) 0.0419(16) -0.0056(13) 0.0029(12) -0.0013(12)
C17' 0.052(3) 0.098(4) 0.122(5) -0.017(2) -0.030(2) 0.028(3)
O4' 0.0357(10) 0.0820(15) 0.1161(19) -0.0034(10) -0.0094(11) 0.0010(13)
S1 0.0414(3) 0.0359(3) 0.0700(4) -0.00154(19) -0.0095(2) -0.0005(2)
O1 0.0596(9) 0.0473(8) 0.0449(7) -0.0153(6) 0.0015(6) -0.0073(6)
O2 0.0591(9) 0.0482(8) 0.0417(7) 0.0025(6) 0.0011(6) 0.0083(6)
O3 0.0481(8) 0.1623(18) 0.1038(13) 0.0091(9) -0.0214(8) 0.0229(12)
N1 0.0348(8) 0.0394(8) 0.0463(8) -0.0035(6) -0.0028(6) -0.0003(6)
C1 0.0329(9) 0.0419(9) 0.0353(8) -0.0004(7) -0.0013(7) -0.0010(7)
C2 0.0426(10) 0.0399(10) 0.0402(9) -0.0087(8) 0.0037(7) 0.0012(7)
C3 0.0429(10) 0.0372(9) 0.0412(9) -0.0008(7) 0.0026(7) 0.0024(7)
C4 0.0327(9) 0.0442(10) 0.0433(10) -0.0041(7) -0.0007(7) -0.0047(8)
C5 0.0412(10) 0.0480(10) 0.0449(10) -0.0015(8) 0.0044(8) -0.0018(8)
C6 0.0511(11) 0.0536(12) 0.0467(10) 0.0004(9) -0.0072(9) 0.0009(9)
C7 0.0379(11) 0.0709(14) 0.0702(14) -0.0008(10) -0.0092(10) -0.0009(11)
C8 0.0370(11) 0.117(2) 0.0681(15) -0.0030(12) 0.0095(10) 0.0065(14)
C9 0.0434(11) 0.0916(17) 0.0452(11) -0.0045(11) 0.0029(9) 0.0067(11)
C16 0.0481(8) 0.1623(18) 0.1038(13) 0.0091(9) -0.0214(8) 0.0229(12)

loop_
_atom_type_symbol
_atom_type_description
_atom_type_scat_dispersion_real
_atom_type_scat_dispersion_imag
_atom_type_scat_source
C C 0.0033 0.0016 'International Tables Vol C Tables 4.2.6.8 and 6.1.1.4'
H H 0.0000 0.0000 'International Tables Vol C Tables 4.2.6.8 and 6.1.1.4'
N N 0.0061 0.0033 'International Tables Vol C Tables 4.2.6.8 and 6.1.1.4'
O O 0.0106 0.0060 'International Tables Vol C Tables 4.2.6.8 and 6.1.1.4'
S S 0.1246 0.1234 'International Tables Vol C Tables 4.2.6.8 and 6.1.1.4'

loop_
_geom_angle_atom_site_label_1
_geom_angle_atom_site_label_2
_geom_angle_atom_site_label_3
_geom_angle_site_symmetry_1
_geom_angle_site_symmetry_3
_geom_angle
_geom_angle_publ_flag
C1 N2 C10 . . 128.7(5) n
C1 N2 C3 . . 112.1(5) n
C10 N2 C3 . . 118.1(4) n
C15 C10 C11 . . 119.1(4) n
C15 C10 N2 . . 122.8(6) n
C11 C10 N2 . . 117.8(5) n
C12 C11 C10 . . 120.5(3) n
C12 C11 H11 . . 119.7 n
C10 C11 H11 . . 119.7 n
C11 C12 C13 . . 119.8(3) n
C11 C12 H12 . . 120.1 n
C13 C12 H12 . . 120.1 n
O4 C13 C14 . . 125.1(3) n
O4 C13 C12 . . 114.7(3) n
C14 C13 C12 . . 120.2(3) n
C13 C14 C15 . . 119.2(3) n
C13 C14 H14 . . 120.4 n
C15 C14 H14 . . 120.4 n
C10 C15 C14 . . 120.8(3) n
C10 C15 H15 . . 119.6 n
C14 C15 H15 . . 119.6 n
C13 O4 C17 . . 117.8(5) n
C1 N2' C10' . . 128.5(15) n
C1 N2' C3 . . 109.5(12) n
C10' N2' C3 . . 121.9(14) n
C11' C10' C15' . . 122.4(13) n
C11' C10' N2' . . 119.6(18) n
C15' C10' N2' . . 116(2) n
C10' C11' C12' . . 118.8(10) n
C10' C11' H11' . . 120.6 n
C12' C11' H11' . . 120.6 n
C13' C12' C11' . . 119.2(9) n
C13' C12' H12' . . 120.4 n
C11' C12' H12' . . 120.4 n
C12' C13' C14' . . 120.8(9) n
C12' C13' O4' . . 125.5(10) n
C14' C13' O4' . . 113.6(10) n
C15' C14' C13' . . 120.1(9) n
C15' C14' H14' . . 120.0 n
C13' C14' H14' . . 120.0 n
C14' C15' C10' . . 118.5(11) n
C14' C15' H15' . . 120.8 n
C10' C15' H15' . . 120.8 n
O4' C17' H17D . . 109.5 n
O4' C17' H17E . . 109.5 n
H17D C17' H17E . . 109.5 n
O4' C17' H17F . . 109.5 n
H17D C17' H17F . . 109.5 n
H17E C17' H17F . . 109.5 n
C13' O4' C17' . . 118(2) n
C2 O1 H1 . . 109.5 n
C3 O2 H2 . . 109.5 n
C7 O3 C16 . . 118.0(2) n
C1 N1 C4 . . 126.88(15) n
C1 N1 C2 . . 111.25(14) n
C4 N1 C2 . . 119.84(14) n
N2 C1 N1 . . 107.1(3) n
N2 C1 N2' . . 9(2) n
N1 C1 N2' . . 108.9(8) n
N2 C1 S1 . . 125.4(3) n
N1 C1 S1 . . 127.39(13) n
N2' C1 S1 . . 123.4(7) n
O1 C2 N1 . . 110.71(14) n
O1 C2 C3 . . 110.66(15) n
N1 C2 C3 . . 102.08(13) n
O1 C2 H2A . . 111.0 n
N1 C2 H2A . . 111.0 n
C3 C2 H2A . . 111.0 n
O2 C3 N2 . . 114.0(5) n
O2 C3 N2' . . 106.0(16) n
N2 C3 N2' . . 8(2) n
O2 C3 C2 . . 114.63(15) n
N2 C3 C2 . . 100.8(3) n
N2' C3 C2 . . 104.4(7) n
O2 C3 H3 . . 109.0 n
N2 C3 H3 . . 109.0 n
N2' C3 H3 . . 113.9 n
C2 C3 H3 . . 109.0 n
C5 C4 C9 . . 119.39(17) n
C5 C4 N1 . . 121.47(16) n
C9 C4 N1 . . 118.93(17) n
C4 C5 C6 . . 121.34(18) n
C4 C5 H5 . . 119.3 n
C6 C5 H5 . . 119.3 n
C7 C6 C5 . . 118.96(19) n
C7 C6 H6 . . 120.5 n
C5 C6 H6 . . 120.5 n
O3 C7 C8 . . 116.0(2) n
O3 C7 C6 . . 124.0(2) n
C8 C7 C6 . . 119.92(19) n
C9 C8 C7 . . 120.9(2) n
C9 C8 H8 . . 119.6 n
C7 C8 H8 . . 119.6 n
C8 C9 C4 . . 119.5(2) n
C8 C9 H9 . . 120.2 n
C4 C9 H9 . . 120.2 n
O3 C16 H16A . . 109.5 n
O3 C16 H16B . . 109.5 n
H16A C16 H16B . . 109.5 n
O3 C16 H16C . . 109.5 n
H16A C16 H16C . . 109.5 n
H16B C16 H16C . . 109.5 n

loop_
_geom_bond_atom_site_label_1
_geom_bond_atom_site_label_2
_geom_bond_site_symmetry_2
_geom_bond_distance
_geom_bond_publ_flag
N2 C1 . 1.352(6) n
N2 C10 . 1.426(6) n
N2 C3 . 1.462(6) n
C10 C15 . 1.376(4) n
C10 C11 . 1.388(5) n
C11 C12 . 1.374(4) n
C11 H11 . 0.9300 n
C12 C13 . 1.388(5) n
C12 H12 . 0.9300 n
C13 O4 . 1.372(3) n
C13 C14 . 1.376(5) n
C14 C15 . 1.394(4) n
C14 H14 . 0.9300 n
C15 H15 . 0.9300 n
C17 O4 . 1.426(17) n
C17 H17A . 0.9600 n
C17 H17B . 0.9600 n
C17 H17C . 0.9600 n
N2' C1 . 1.382(17) n
N2' C10' . 1.438(17) n
N2' C3 . 1.478(17) n
C10' C11' . 1.364(14) n
C10' C15' . 1.377(13) n
C11' C12' . 1.391(12) n
C11' H11' . 0.9300 n
C12' C13' . 1.374(18) n
C12' H12' . 0.9300 n
C13' C14' . 1.385(15) n
C13' O4' . 1.400(12) n
C14' C15' . 1.365(12) n
C14' H14' . 0.9300 n
C15' H15' . 0.9300 n
C17' O4' . 1.40(2) n
C17' H17D . 0.9600 n
C17' H17E . 0.9600 n
C17' H17F . 0.9600 n
S1 C1 . 1.669(2) n
O1 C2 . 1.410(2) n
O1 H1 . 0.8200 n
O2 C3 . 1.397(2) n
O2 H2 . 0.8200 n
O3 C7 . 1.368(3) n
O3 C16 . 1.413(4) n
N1 C1 . 1.366(2) n
N1 C4 . 1.434(2) n
N1 C2 . 1.460(2) n
C2 C3 . 1.523(2) n
C2 H2A . 0.9800 n
C3 H3 . 0.9800 n
C4 C5 . 1.371(3) n
C4 C9 . 1.392(3) n
C5 C6 . 1.385(3) n
C5 H5 . 0.9300 n
C6 C7 . 1.381(3) n
C6 H6 . 0.9300 n
C7 C8 . 1.381(3) n
C8 C9 . 1.373(3) n
C8 H8 . 0.9300 n
C9 H9 . 0.9300 n
C16 H16A . 0.9600 n
C16 H16B . 0.9600 n
C16 H16C . 0.9600 n

loop_
_geom_hbond_atom_site_label_D
_geom_hbond_atom_site_label_H
_geom_hbond_atom_site_label_A
_geom_hbond_site_symmetry_A
_geom_hbond_distance_DH
_geom_hbond_distance_HA
_geom_hbond_distance_DA
_geom_hbond_angle_DHA
O2 H2 O1 4_576 0.82 1.99 2.7971(19) 169.1
O1 H1 S1 2_546 0.82 2.40 3.1799(14) 158.1

loop_
_geom_torsion_atom_site_label_1
_geom_torsion_atom_site_label_2
_geom_torsion_atom_site_label_3
_geom_torsion_atom_site_label_4
_geom_torsion_site_symmetry_1
_geom_torsion_site_symmetry_2
_geom_torsion_site_symmetry_3
_geom_torsion_site_symmetry_4
_geom_torsion
_geom_torsion_publ_flag
C1 N2 C10 C15 . . . . 84.6(12) n
C3 N2 C10 C15 . . . . -82.6(9) n
C1 N2 C10 C11 . . . . -102.0(11) n
C3 N2 C10 C11 . . . . 90.9(9) n
C15 C10 C11 C12 . . . . 3.5(7) n
N2 C10 C11 C12 . . . . -170.2(4) n
C10 C11 C12 C13 . . . . 1.1(5) n
C11 C12 C13 O4 . . . . 176.0(3) n
C11 C12 C13 C14 . . . . -5.0(5) n
O4 C13 C14 C15 . . . . -176.9(3) n
C12 C13 C14 C15 . . . . 4.1(5) n
C11 C10 C15 C14 . . . . -4.4(7) n
N2 C10 C15 C14 . . . . 169.0(4) n
C13 C14 C15 C10 . . . . 0.6(5) n
C14 C13 O4 C17 . . . . 6.4(13) n
C12 C13 O4 C17 . . . . -174.6(13) n
C1 N2' C10' C11' . . . . -123(3) n
C3 N2' C10' C11' . . . . 62(4) n
C1 N2' C10' C15' . . . . 74(4) n
C3 N2' C10' C15' . . . . -102(3) n
C15' C10' C11' C12' . . . . -4(2) n
N2' C10' C11' C12' . . . . -166.4(17) n
C10' C11' C12' C13' . . . . 1.4(19) n
C11' C12' C13' C14' . . . . -0.6(18) n
C11' C12' C13' O4' . . . . 176.8(10) n
C12' C13' C14' C15' . . . . 2.3(16) n
O4' C13' C14' C15' . . . . -175.4(8) n
C13' C14' C15' C10' . . . . -4.6(17) n
C11' C10' C15' C14' . . . . 6(2) n
N2' C10' C15' C14' . . . . 168.7(14) n
C12' C13' O4' C17' . . . . 7(4) n
C14' C13' O4' C17' . . . . -176(4) n
C10 N2 C1 N1 . . . . -178.6(9) n
C3 N2 C1 N1 . . . . -10.9(9) n
C10 N2 C1 N2' . . . . -76(7) n
C3 N2 C1 N2' . . . . 92(8) n
C10 N2 C1 S1 . . . . 3.1(14) n
C3 N2 C1 S1 . . . . 170.9(4) n
C4 N1 C1 N2 . . . . -170.5(6) n
C2 N1 C1 N2 . . . . -6.9(6) n
C4 N1 C1 N2' . . . . -179.4(19) n
C2 N1 C1 N2' . . . . -15.8(19) n
C4 N1 C1 S1 . . . . 7.7(3) n
C2 N1 C1 S1 . . . . 171.30(13) n
C10' N2' C1 N2 . . . . 108(10) n
C3 N2' C1 N2 . . . . -76(6) n
C10' N2' C1 N1 . . . . -172(3) n
C3 N2' C1 N1 . . . . 4(3) n
C10' N2' C1 S1 . . . . 1(5) n
C3 N2' C1 S1 . . . . 176.9(12) n
C1 N1 C2 O1 . . . . -97.38(16) n
C4 N1 C2 O1 . . . . 67.5(2) n
C1 N1 C2 C3 . . . . 20.43(18) n
C4 N1 C2 C3 . . . . -174.67(14) n
C1 N2 C3 O2 . . . . -100.6(7) n
C10 N2 C3 O2 . . . . 68.6(9) n
C1 N2 C3 N2' . . . . -95(8) n
C10 N2 C3 N2' . . . . 75(7) n
C1 N2 C3 C2 . . . . 22.7(8) n
C10 N2 C3 C2 . . . . -168.1(7) n
C1 N2' C3 O2 . . . . -113(2) n
C10' N2' C3 O2 . . . . 64(3) n
C1 N2' C3 N2 . . . . 73(6) n
C10' N2' C3 N2 . . . . -111(10) n
C1 N2' C3 C2 . . . . 9(3) n
C10' N2' C3 C2 . . . . -175(3) n
O1 C2 C3 O2 . . . . -143.51(15) n
N1 C2 C3 O2 . . . . 98.64(16) n
O1 C2 C3 N2 . . . . 93.6(5) n
N1 C2 C3 N2 . . . . -24.3(5) n
O1 C2 C3 N2' . . . . 101.0(17) n
N1 C2 C3 N2' . . . . -16.9(17) n
C1 N1 C4 C5 . . . . 64.1(2) n
C2 N1 C4 C5 . . . . -98.2(2) n
C1 N1 C4 C9 . . . . -121.2(2) n
C2 N1 C4 C9 . . . . 76.4(2) n
C9 C4 C5 C6 . . . . -0.7(3) n
N1 C4 C5 C6 . . . . 173.91(17) n
C4 C5 C6 C7 . . . . 0.3(3) n
C16 O3 C7 C8 . . . . -175.2(3) n
C16 O3 C7 C6 . . . . 5.4(4) n
C5 C6 C7 O3 . . . . 179.8(2) n
C5 C6 C7 C8 . . . . 0.4(3) n
O3 C7 C8 C9 . . . . -180.0(3) n
C6 C7 C8 C9 . . . . -0.5(4) n
C7 C8 C9 C4 . . . . 0.0(4) n
C5 C4 C9 C8 . . . . 0.6(3) n
N1 C4 C9 C8 . . . . -174.2(2) n
